data_7005395
loop_
_publ_author_name
'Halime, Zakaria'
'Lachkar, Mohammed'
'Toupet, Lo\"ic'
'Coutsolelos, Athanassios G.'
'Boitrel, Bernard'

_publ_section_title
;
 Coordination and structural studies of crowned-porphyrins.
;
_journal_issue 33
_journal_name_full 'Dalton transactions (Cambridge, England : 2003)'
_journal_page_first 3684
_journal_page_last 3689
_journal_paper_doi 10.1039/b701889d
_journal_year 2007
_chemical_formula_sum 'C63 H63 Cl3 N8 O11 Zn'
_chemical_formula_weight 1279.93
_chemical_name_systematic
;
 ?
;
_space_group_IT_number 13
_symmetry_cell_setting monoclinic
_symmetry_space_group_name_Hall '-P 2ya'
_symmetry_space_group_name_H-M 'P 1 2/a 1'
_atom_sites_solution_hydrogens geom
_atom_sites_solution_primary direct
_atom_sites_solution_secondary difmap
_audit_creation_method SHELXL-97
_cell_angle_alpha 90.00
_cell_angle_beta 108.1340(10)
_cell_angle_gamma 90.00
_cell_formula_units_Z 4
_cell_length_a 23.7550(10)
_cell_length_b 8.6928(4)
_cell_length_c 30.9120(10)
_cell_measurement_temperature 100(1)
_cell_volume 6066.2(4)
_computing_cell_refinement 'CrysAlis RED, Oxford Diffraction Ltd.,Version 1.171.26'
_computing_data_collection 'CrysAlis CCD, Oxford Diffraction Ltd.,Version 1.171.26'
_computing_data_reduction 'CrysAlis RED, Oxford Diffraction Ltd.,Version 1.171.26'
_computing_molecular_graphics 'PLATON_(Spek, 1998)'
_computing_publication_material 'SHELXL-97 (Sheldrick, 1997)'
_computing_structure_refinement 'SHELXL-97 (Sheldrick, 1997)'
_computing_structure_solution 'SIR-97_(Altomare & al., 1998)'
_diffrn_ambient_temperature 293(2)
_diffrn_detector_area_resol_mean 19.64
_diffrn_measured_fraction_theta_full 0.994
_diffrn_measured_fraction_theta_max 0.994
_diffrn_measurement_device_type 'CCD Saphire 3 Xcalibur'
_diffrn_measurement_method 'omega scan'
_diffrn_radiation_monochromator graphite
_diffrn_radiation_source 'fine-focus sealed tube'
_diffrn_radiation_type MoK\a
_diffrn_radiation_wavelength 0.71069
_diffrn_reflns_av_R_equivalents 0.0612
_diffrn_reflns_av_sigmaI/netI 0.1248
_diffrn_reflns_limit_h_max 29
_diffrn_reflns_limit_h_min -27
_diffrn_reflns_limit_k_max 10
_diffrn_reflns_limit_k_min -9
_diffrn_reflns_limit_l_max 33
_diffrn_reflns_limit_l_min -38
_diffrn_reflns_number 41065
_diffrn_reflns_theta_full 26.00
_diffrn_reflns_theta_max 26.00
_diffrn_reflns_theta_min 2.53
_exptl_absorpt_coefficient_mu 0.605
_exptl_absorpt_correction_type none
_exptl_crystal_colour violet
_exptl_crystal_density_diffrn 1.401
_exptl_crystal_density_method 'not measured'
_exptl_crystal_description prism
_exptl_crystal_F_000 2664
_exptl_crystal_size_max 0.35
_exptl_crystal_size_mid 0.20
_exptl_crystal_size_min 0.16
_refine_diff_density_max 1.388
_refine_diff_density_min -0.670
_refine_diff_density_rms 0.068
_refine_ls_extinction_method none
_refine_ls_goodness_of_fit_ref 0.861
_refine_ls_hydrogen_treatment constr
_refine_ls_matrix_type full
_refine_ls_number_parameters 777
_refine_ls_number_reflns 11877
_refine_ls_number_restraints 0
_refine_ls_restrained_S_all 0.861
_refine_ls_R_factor_all 0.0995
_refine_ls_R_factor_gt 0.0430
_refine_ls_shift/su_max 0.001
_refine_ls_shift/su_mean 0.000
_refine_ls_structure_factor_coef Fsqd
_refine_ls_weighting_details 'calc w=1/[\s^2^(Fo^2^)+(0.0507P)^2^+0.0000P] where P=(Fo^2^+2Fc^2^)/3'
_refine_ls_weighting_scheme calc
_refine_ls_wR_factor_gt 0.0996
_refine_ls_wR_factor_ref 0.1073
_reflns_number_gt 6037
_reflns_number_total 11877
_reflns_threshold_expression >2sigma(I)
_cod_data_source_file b701889d.txt
_cod_data_source_block 1Zn(H2O)
_cod_depositor_comments
;
The following automatic conversions were performed:
'_symmetry_cell_setting' value 'Monoclinic' changed to 'monoclinic'
according to '/home/saulius/struct/CIF-dictionaries/cif_core.dic'
dictionary named 'cif_core.dic' version 2.4.1 from 2010-06-29.

Automatic conversion script
Id: cif_fix_enum 1527 2010-12-29 10:47:43Z saulius 
;
_cod_original_sg_symbol_H-M P2/a
_cod_database_code 7005395

loop_
_symmetry_equiv_pos_as_xyz
'x, y, z'
'-x+1/2, y, -z'
'-x, -y, -z'
'x-1/2, -y, z'

loop_
_atom_site_label
_atom_site_type_symbol
_atom_site_fract_x
_atom_site_fract_y
_atom_site_fract_z
_atom_site_U_iso_or_equiv
_atom_site_adp_type
_atom_site_occupancy
_atom_site_symmetry_multiplicity
_atom_site_calc_flag
_atom_site_refinement_flags
_atom_site_disorder_assembly
_atom_site_disorder_group
C72 C 0.39100(19) 0.5028(6) 0.79148(15) 0.0591(13) Uani 1 1 d . . .
H72 H 0.3914 0.5271 0.8225 0.071 Uiso 1 1 calc R . .
Cl1 Cl 0.33315(6) 0.60772(18) 0.75277(4) 0.0815(4) Uani 1 1 d . . .
Cl2 Cl 0.37840(7) 0.30100(17) 0.78210(5) 0.0834(5) Uani 1 1 d . . .
Cl3 Cl 0.45910(6) 0.55101(16) 0.78593(5) 0.0735(4) Uani 1 1 d . . .
Zn1 Zn 0.2500 0.24828(6) 0.5000 0.01638(14) Uani 1 2 d S . .
O1 O 0.43381(10) -0.0747(3) 0.65256(8) 0.0285(6) Uani 1 1 d . . .
O2 O 0.34352(10) -0.1685(3) 0.49882(8) 0.0275(6) Uani 1 1 d . . .
O3 O 0.25204(10) -0.2264(3) 0.41217(8) 0.0282(6) Uani 1 1 d . . .
O4 O 0.2500 0.0108(3) 0.5000 0.0296(9) Uani 1 2 d S . .
H4 H 0.2212 -0.0544 0.4990 0.050 Uiso 1 1 d . . .
O5 O 0.17632(10) 0.6476(3) 0.71065(7) 0.0283(6) Uani 1 1 d . . .
O6 O 0.22407(12) 0.1270(3) 0.75363(8) 0.0353(7) Uani 1 1 d . . .
N1 N 0.30334(11) 0.2776(3) 0.56557(8) 0.0162(6) Uani 1 1 d . . .
N2 N 0.32320(11) 0.2810(3) 0.47862(8) 0.0162(6) Uani 1 1 d . . .
N3 N 0.44253(12) -0.0663(3) 0.58082(9) 0.0231(7) Uani 1 1 d . . .
H3 H 0.4322 -0.1046 0.5538 0.028 Uiso 1 1 calc R . .
N4 N 0.38173(12) -0.2468(3) 0.59936(10) 0.0274(7) Uani 1 1 d . . .
C1 C 0.36355(14) 0.2547(3) 0.58039(10) 0.0163(7) Uani 1 1 d . . .
C2 C 0.38437(14) 0.2616(4) 0.62944(10) 0.0193(8) Uani 1 1 d . . .
H2 H 0.4233 0.2491 0.6479 0.023 Uiso 1 1 calc R . .
C3 C 0.33707(14) 0.2895(3) 0.64357(11) 0.0186(8) Uani 1 1 d . . .
H3A H 0.3374 0.3015 0.6735 0.022 Uiso 1 1 calc R . .
C4 C 0.28628(14) 0.2970(3) 0.60371(10) 0.0156(7) Uani 1 1 d . . .
C5 C 0.22761(14) 0.3135(3) 0.60402(10) 0.0170(7) Uani 1 1 d . . .
C6 C 0.17674(14) 0.3011(3) 0.56560(11) 0.0169(8) Uani 1 1 d . . .
C7 C 0.11635(14) 0.2937(4) 0.56671(11) 0.0225(8) Uani 1 1 d . . .
H7 H 0.1039 0.3064 0.5922 0.027 Uiso 1 1 calc R . .
C8 C 0.08127(14) 0.2647(4) 0.52374(11) 0.0223(8) Uani 1 1 d . . .
H8 H 0.0404 0.2509 0.5144 0.027 Uiso 1 1 calc R . .
C9 C 0.38105(13) 0.2593(4) 0.50489(10) 0.0162(7) Uani 1 1 d . . .
C10 C 0.39959(13) 0.2394(3) 0.55202(10) 0.0150(7) Uani 1 1 d . . .
C11 C 0.46370(14) 0.2083(4) 0.57649(10) 0.0169(7) Uani 1 1 d . . .
C12 C 0.50520(15) 0.3274(4) 0.58776(11) 0.0213(8) Uani 1 1 d . . .
H12 H 0.4943 0.4252 0.5759 0.026 Uiso 1 1 calc R . .
C13 C 0.56210(15) 0.3024(4) 0.61626(11) 0.0239(8) Uani 1 1 d . . .
H13 H 0.5888 0.3838 0.6242 0.029 Uiso 1 1 calc R . .
C14 C 0.57931(15) 0.1570(4) 0.63290(11) 0.0241(8) Uani 1 1 d . . .
H14 H 0.6173 0.1406 0.6527 0.029 Uiso 1 1 calc R . .
C15 C 0.54023(15) 0.0362(4) 0.62024(11) 0.0237(8) Uani 1 1 d . . .
H15 H 0.5525 -0.0626 0.6304 0.028 Uiso 1 1 calc R . .
C16 C 0.48293(15) 0.0607(4) 0.59253(11) 0.0191(8) Uani 1 1 d . . .
C17 C 0.42049(15) -0.1258(4) 0.61376(13) 0.0239(8) Uani 1 1 d . . .
C18 C 0.38189(17) -0.3474(4) 0.56156(12) 0.0326(10) Uani 1 1 d . . .
H18A H 0.3780 -0.4530 0.5703 0.039 Uiso 1 1 calc R . .
H18B H 0.4199 -0.3381 0.5563 0.039 Uiso 1 1 calc R . .
C19 C 0.33354(16) -0.3145(4) 0.51746(12) 0.0334(10) Uani 1 1 d . . .
H19A H 0.3326 -0.3957 0.4957 0.040 Uiso 1 1 calc R . .
H19B H 0.2955 -0.3129 0.5229 0.040 Uiso 1 1 calc R . .
C20 C 0.35272(16) -0.1734(4) 0.45520(12) 0.0341(10) Uani 1 1 d . . .
H20A H 0.3626 -0.2778 0.4491 0.041 Uiso 1 1 calc R . .
H20B H 0.3861 -0.1082 0.4559 0.041 Uiso 1 1 calc R . .
C21 C 0.29994(16) -0.1219(4) 0.41777(12) 0.0307(9) Uani 1 1 d . . .
H21A H 0.2882 -0.0203 0.4246 0.037 Uiso 1 1 calc R . .
H21B H 0.3098 -0.1156 0.3896 0.037 Uiso 1 1 calc R . .
C22 C 0.20386(16) -0.1909(4) 0.37293(12) 0.0339(10) Uani 1 1 d . . .
H22A H 0.2159 -0.2044 0.3459 0.041 Uiso 1 1 calc R . .
H22B H 0.1924 -0.0843 0.3742 0.041 Uiso 1 1 calc R . .
C23 C 0.15136(16) -0.2947(4) 0.37011(13) 0.0365(10) Uani 1 1 d . . .
H23A H 0.1249 -0.2948 0.3391 0.044 Uiso 1 1 calc R . .
H23B H 0.1655 -0.3990 0.3776 0.044 Uiso 1 1 calc R . .
C24 C 0.21768(14) 0.3367(4) 0.64891(10) 0.0169(8) Uani 1 1 d . . .
C25 C 0.20125(14) 0.4797(4) 0.66034(11) 0.0204(8) Uani 1 1 d . . .
H25 H 0.1968 0.5618 0.6403 0.025 Uiso 1 1 calc R . .
C26 C 0.19126(14) 0.5007(4) 0.70230(11) 0.0212(8) Uani 1 1 d . . .
C27 C 0.19836(15) 0.3801(4) 0.73213(11) 0.0243(8) Uani 1 1 d . . .
H27 H 0.1910 0.3937 0.7597 0.029 Uiso 1 1 calc R . .
C28 C 0.21641(15) 0.2384(4) 0.72110(11) 0.0240(8) Uani 1 1 d . . .
C29 C 0.22562(15) 0.2142(4) 0.67943(11) 0.0231(8) Uani 1 1 d . . .
H29 H 0.2369 0.1179 0.6720 0.028 Uiso 1 1 calc R . .
C30 C 0.16364(17) 0.6757(4) 0.75252(11) 0.0325(9) Uani 1 1 d . . .
H30A H 0.1536 0.7821 0.7541 0.049 Uiso 1 1 calc R . .
H30B H 0.1979 0.6511 0.7778 0.049 Uiso 1 1 calc R . .
H30C H 0.1310 0.6125 0.7536 0.049 Uiso 1 1 calc R . .
C31 C 0.25589(19) -0.0064(4) 0.74881(12) 0.0441(11) Uani 1 1 d . . .
H31A H 0.2586 -0.0756 0.7736 0.066 Uiso 1 1 calc R . .
H31B H 0.2950 0.0222 0.7490 0.066 Uiso 1 1 calc R . .
H31C H 0.2357 -0.0564 0.7205 0.066 Uiso 1 1 calc R . .
Zn2 Zn 0.7500 -0.19894(6) 1.0000 0.01501(14) Uani 1 2 d S . .
O41 O 0.60848(11) -0.6486(3) 1.12132(8) 0.0324(6) Uani 1 1 d . . .
O42 O 0.75775(10) -0.7542(3) 1.09126(7) 0.0264(6) Uani 1 1 d . . .
O43 O 0.84038(10) -0.7227(2) 1.04684(7) 0.0234(5) Uani 1 1 d . . .
O44 O 0.7500 0.0476(3) 1.0000 0.0204(8) Uani 1 2 d S . .
H44 H 0.7287 0.1033 0.9755 0.050 Uiso 1 1 d . . .
O45 O 0.55810(10) -0.3997(2) 0.73741(7) 0.0245(6) Uani 1 1 d . . .
O46 O 0.54491(11) 0.1393(3) 0.77726(7) 0.0326(6) Uani 1 1 d . . .
N41 N 0.66014(11) -0.2279(3) 0.96953(8) 0.0149(6) Uani 1 1 d . . .
N42 N 0.76343(11) -0.2421(3) 0.93862(8) 0.0149(6) Uani 1 1 d . . .
N43 N 0.57311(12) -0.5426(3) 1.05056(9) 0.0208(7) Uani 1 1 d . . .
H43 H 0.5653 -0.5590 1.0219 0.025 Uiso 1 1 calc R . .
N44 N 0.63060(12) -0.7654(3) 1.06317(9) 0.0211(6) Uani 1 1 d . . .
C41 C 0.61677(14) -0.2399(3) 0.98996(10) 0.0146(7) Uani 1 1 d . . .
C42 C 0.55996(14) -0.2375(3) 0.95607(11) 0.0181(7) Uani 1 1 d . . .
H42 H 0.5235 -0.2448 0.9613 0.022 Uiso 1 1 calc R . .
C43 C 0.56857(14) -0.2229(3) 0.91506(11) 0.0181(8) Uani 1 1 d . . .
H43A H 0.5394 -0.2171 0.8869 0.022 Uiso 1 1 calc R . .
C44 C 0.63217(13) -0.2178(3) 0.92360(10) 0.0150(7) Uani 1 1 d . . .
C45 C 0.65985(14) -0.2144(3) 0.88965(10) 0.0150(7) Uani 1 1 d . . .
C46 C 0.72080(14) -0.2315(3) 0.89678(10) 0.0138(7) Uani 1 1 d . . .
C47 C 0.75209(14) -0.2418(4) 1.13879(11) 0.0200(8) Uani 1 1 d . . .
H47 H 0.7713 -0.2358 1.1699 0.024 Uiso 1 1 calc R . .
C48 C 0.69320(14) -0.2619(4) 1.11827(10) 0.0202(8) Uani 1 1 d . . .
H48 H 0.6647 -0.2754 1.1328 0.024 Uiso 1 1 calc R . .
C49 C 0.68274(14) -0.2585(3) 1.06981(10) 0.0146(7) Uani 1 1 d . . .
C50 C 0.62692(13) -0.2561(3) 1.03682(10) 0.0145(7) Uani 1 1 d . . .
C51 C 0.57442(13) -0.2638(4) 1.05485(10) 0.0154(7) Uani 1 1 d . . .
C52 C 0.55073(14) -0.1292(4) 1.06662(11) 0.0219(8) Uani 1 1 d . . .
H52 H 0.5623 -0.0346 1.0582 0.026 Uiso 1 1 calc R . .
C53 C 0.51048(15) -0.1340(4) 1.09057(12) 0.0256(9) Uani 1 1 d . . .
H53 H 0.4956 -0.0430 1.0985 0.031 Uiso 1 1 calc R . .
C54 C 0.49231(15) -0.2735(4) 1.10270(11) 0.0265(9) Uani 1 1 d . . .
H54 H 0.4664 -0.2770 1.1199 0.032 Uiso 1 1 calc R . .
C55 C 0.51275(15) -0.4078(4) 1.08930(11) 0.0228(8) Uani 1 1 d . . .
H55 H 0.4994 -0.5020 1.0965 0.027 Uiso 1 1 calc R . .
C56 C 0.55302(14) -0.4035(3) 1.06527(10) 0.0168(8) Uani 1 1 d . . .
C57 C 0.60481(15) -0.6526(4) 1.08100(12) 0.0215(8) Uani 1 1 d . . .
C58 C 0.66995(15) -0.8711(4) 1.09562(11) 0.0258(8) Uani 1 1 d . . .
H58A H 0.6779 -0.9592 1.0792 0.031 Uiso 1 1 calc R . .
H58B H 0.6499 -0.9080 1.1165 0.031 Uiso 1 1 calc R . .
C59 C 0.72769(15) -0.7998(4) 1.12246(11) 0.0257(8) Uani 1 1 d . . .
H59A H 0.7207 -0.7111 1.1392 0.031 Uiso 1 1 calc R . .
H59B H 0.7514 -0.8734 1.1441 0.031 Uiso 1 1 calc R . .
C60 C 0.81020(15) -0.6667(4) 1.11165(11) 0.0242(8) Uani 1 1 d . . .
H60A H 0.8411 -0.7322 1.1308 0.029 Uiso 1 1 calc R . .
H60B H 0.8022 -0.5851 1.1303 0.029 Uiso 1 1 calc R . .
C61 C 0.82917(15) -0.6011(4) 1.07413(11) 0.0237(8) Uani 1 1 d . . .
H61A H 0.7984 -0.5342 1.0555 0.028 Uiso 1 1 calc R . .
H61B H 0.8648 -0.5404 1.0866 0.028 Uiso 1 1 calc R . .
C62 C 0.84486(16) -0.6644(4) 1.00510(11) 0.0251(8) Uani 1 1 d . . .
H62A H 0.8661 -0.5675 1.0102 0.030 Uiso 1 1 calc R . .
H62B H 0.8057 -0.6469 0.9839 0.030 Uiso 1 1 calc R . .
C63 C 0.87783(16) -0.7821(4) 0.98570(11) 0.0248(8) Uani 1 1 d . . .
H63A H 0.9198 -0.7742 1.0021 0.030 Uiso 1 1 calc R . .
H63B H 0.8650 -0.8842 0.9911 0.030 Uiso 1 1 calc R . .
C64 C 0.62074(13) -0.1874(4) 0.84163(10) 0.0151(7) Uani 1 1 d . . .
C65 C 0.60650(14) -0.3044(4) 0.80972(10) 0.0180(7) Uani 1 1 d . . .
H65 H 0.6211 -0.4032 0.8176 0.022 Uiso 1 1 calc R . .
C66 C 0.57029(14) -0.2731(4) 0.76592(11) 0.0190(8) Uani 1 1 d . . .
C67 C 0.54848(14) -0.1270(4) 0.75269(11) 0.0200(8) Uani 1 1 d . . .
H67 H 0.5249 -0.1070 0.7230 0.024 Uiso 1 1 calc R . .
C68 C 0.56322(15) -0.0104(4) 0.78549(11) 0.0212(8) Uani 1 1 d . . .
C69 C 0.59863(14) -0.0400(4) 0.82953(11) 0.0209(8) Uani 1 1 d . . .
H69 H 0.6076 0.0386 0.8510 0.025 Uiso 1 1 calc R . .
C70 C 0.52358(19) -0.3757(4) 0.69117(11) 0.0423(11) Uani 1 1 d . . .
H70A H 0.5183 -0.4719 0.6751 0.063 Uiso 1 1 calc R . .
H70B H 0.5436 -0.3044 0.6773 0.063 Uiso 1 1 calc R . .
H70C H 0.4856 -0.3348 0.6900 0.063 Uiso 1 1 calc R . .
C71 C 0.50551(18) 0.1763(4) 0.73302(11) 0.0396(11) Uani 1 1 d . . .
H71A H 0.4960 0.2839 0.7318 0.059 Uiso 1 1 calc R . .
H71B H 0.4699 0.1168 0.7272 0.059 Uiso 1 1 calc R . .
H71C H 0.5243 0.1530 0.7104 0.059 Uiso 1 1 calc R . .

loop_
_atom_site_aniso_label
_atom_site_aniso_U_11
_atom_site_aniso_U_22
_atom_site_aniso_U_33
_atom_site_aniso_U_23
_atom_site_aniso_U_13
_atom_site_aniso_U_12
C72 0.046(3) 0.091(4) 0.042(3) -0.019(3) 0.015(2) -0.019(3)
Cl1 0.0502(8) 0.1154(12) 0.0640(9) 0.0126(8) -0.0039(7) -0.0102(8)
Cl2 0.0995(12) 0.0890(11) 0.0706(9) -0.0313(7) 0.0396(9) -0.0333(9)
Cl3 0.0508(8) 0.0860(10) 0.0994(11) -0.0039(8) 0.0462(8) -0.0137(7)
Zn1 0.0158(3) 0.0178(3) 0.0151(3) 0.000 0.0041(2) 0.000
O1 0.0253(15) 0.0321(15) 0.0232(15) 0.0050(11) 0.0004(12) -0.0005(11)
O2 0.0311(15) 0.0250(14) 0.0255(14) -0.0026(11) 0.0072(12) 0.0011(11)
O3 0.0251(14) 0.0300(15) 0.0252(14) -0.0046(11) 0.0016(11) -0.0005(12)
O4 0.024(2) 0.0151(18) 0.054(2) 0.000 0.0185(18) 0.000
O5 0.0324(15) 0.0338(15) 0.0200(14) -0.0049(11) 0.0101(12) 0.0060(12)
O6 0.0580(19) 0.0295(15) 0.0234(15) 0.0072(11) 0.0197(13) 0.0039(13)
N1 0.0145(16) 0.0205(16) 0.0140(15) 0.0005(11) 0.0048(12) 0.0007(12)
N2 0.0153(16) 0.0173(16) 0.0143(15) -0.0001(11) 0.0020(12) -0.0002(12)
N3 0.0247(18) 0.0197(16) 0.0221(17) -0.0044(12) 0.0033(14) -0.0025(13)
N4 0.0233(17) 0.0191(16) 0.0350(18) 0.0066(14) 0.0022(14) -0.0020(14)
C1 0.0156(19) 0.0145(17) 0.0161(18) 0.0028(14) 0.0011(14) 0.0002(15)
C2 0.0157(19) 0.0208(19) 0.0163(18) 0.0028(14) -0.0024(15) 0.0033(15)
C3 0.022(2) 0.0205(19) 0.0117(17) 0.0007(14) 0.0030(15) 0.0004(15)
C4 0.0188(19) 0.0133(17) 0.0141(18) 0.0022(13) 0.0042(15) 0.0010(14)
C5 0.020(2) 0.0162(17) 0.0155(18) 0.0006(14) 0.0062(15) -0.0005(15)
C6 0.019(2) 0.0160(18) 0.0183(19) 0.0004(14) 0.0098(16) 0.0003(14)
C7 0.021(2) 0.028(2) 0.021(2) -0.0007(15) 0.0096(16) 0.0016(16)
C8 0.0114(18) 0.031(2) 0.024(2) 0.0010(16) 0.0052(15) -0.0003(16)
C9 0.0115(18) 0.0183(18) 0.0179(19) -0.0014(14) 0.0031(15) 0.0004(15)
C10 0.0139(18) 0.0129(17) 0.0181(18) 0.0005(14) 0.0049(14) -0.0014(14)
C11 0.0199(19) 0.0217(19) 0.0108(17) -0.0022(14) 0.0073(15) 0.0024(15)
C12 0.021(2) 0.0201(19) 0.023(2) -0.0002(15) 0.0079(17) -0.0005(15)
C13 0.016(2) 0.030(2) 0.025(2) -0.0028(16) 0.0048(16) -0.0067(16)
C14 0.0128(19) 0.037(2) 0.020(2) -0.0039(16) 0.0015(16) 0.0031(16)
C15 0.022(2) 0.026(2) 0.023(2) 0.0037(16) 0.0068(17) 0.0064(16)
C16 0.020(2) 0.0212(19) 0.0169(19) -0.0022(15) 0.0077(16) -0.0023(15)
C17 0.018(2) 0.0159(19) 0.031(2) 0.0058(16) -0.0025(17) 0.0029(15)
C18 0.030(2) 0.014(2) 0.048(3) 0.0004(17) 0.005(2) 0.0003(16)
C19 0.030(2) 0.023(2) 0.043(2) -0.0087(18) 0.005(2) -0.0058(17)
C20 0.025(2) 0.047(3) 0.030(2) -0.0086(18) 0.0087(19) -0.0025(19)
C21 0.033(2) 0.034(2) 0.027(2) -0.0070(17) 0.0115(19) -0.0074(18)
C22 0.031(2) 0.039(2) 0.029(2) -0.0047(18) 0.0045(19) 0.0094(19)
C23 0.027(2) 0.033(2) 0.042(2) -0.0152(18) -0.0008(19) 0.0021(18)
C24 0.0137(19) 0.024(2) 0.0105(17) -0.0006(14) 0.0003(14) -0.0004(15)
C25 0.018(2) 0.029(2) 0.0149(19) 0.0039(15) 0.0048(15) 0.0015(15)
C26 0.017(2) 0.025(2) 0.020(2) -0.0047(15) 0.0031(16) 0.0002(15)
C27 0.028(2) 0.033(2) 0.0135(19) -0.0036(16) 0.0079(16) -0.0037(17)
C28 0.027(2) 0.029(2) 0.0166(19) 0.0047(16) 0.0076(16) -0.0075(17)
C29 0.027(2) 0.024(2) 0.0189(19) -0.0002(15) 0.0067(16) 0.0000(16)
C30 0.035(2) 0.038(2) 0.029(2) -0.0130(17) 0.0167(19) -0.0015(18)
C31 0.076(3) 0.030(3) 0.029(2) 0.0072(18) 0.021(2) 0.003(2)
Zn2 0.0129(3) 0.0176(3) 0.0135(3) 0.000 0.0025(2) 0.000
O41 0.0442(17) 0.0349(16) 0.0206(15) 0.0005(11) 0.0136(13) 0.0105(12)
O42 0.0277(14) 0.0293(14) 0.0233(13) -0.0053(11) 0.0097(11) -0.0068(12)
O43 0.0307(14) 0.0216(14) 0.0216(13) -0.0003(10) 0.0137(11) -0.0015(11)
O44 0.0215(19) 0.0185(18) 0.0149(17) 0.000 -0.0035(15) 0.000
O45 0.0296(15) 0.0237(14) 0.0139(13) -0.0035(10) -0.0023(11) 0.0037(11)
O46 0.0465(17) 0.0214(14) 0.0223(14) 0.0040(11) -0.0002(12) 0.0109(12)
N41 0.0147(15) 0.0151(15) 0.0149(15) 0.0010(11) 0.0046(12) 0.0005(12)
N42 0.0122(14) 0.0146(14) 0.0168(15) 0.0013(11) 0.0031(12) -0.0016(12)
N43 0.0278(18) 0.0176(16) 0.0181(16) -0.0022(12) 0.0088(14) -0.0003(13)
N44 0.0267(17) 0.0190(16) 0.0197(16) -0.0008(12) 0.0105(13) -0.0005(13)
C41 0.0144(18) 0.0117(17) 0.0171(18) 0.0016(14) 0.0043(15) 0.0008(14)
C42 0.0110(18) 0.0206(18) 0.0210(19) -0.0002(15) 0.0025(15) -0.0011(15)
C43 0.0166(19) 0.0166(19) 0.0160(18) -0.0003(14) -0.0024(15) -0.0006(14)
C44 0.0114(18) 0.0127(18) 0.0172(18) -0.0008(13) -0.0010(14) -0.0009(13)
C45 0.0150(18) 0.0139(18) 0.0134(17) -0.0004(13) 0.0004(14) -0.0009(14)
C46 0.0179(19) 0.0127(18) 0.0097(17) -0.0003(13) 0.0025(14) -0.0008(14)
C47 0.022(2) 0.0229(19) 0.0136(17) -0.0010(14) 0.0039(15) 0.0012(16)
C48 0.0187(19) 0.0233(19) 0.0196(19) 0.0024(15) 0.0076(15) 0.0002(15)
C49 0.0194(19) 0.0104(17) 0.0139(18) 0.0018(13) 0.0050(15) 0.0002(14)
C50 0.0151(18) 0.0116(16) 0.0167(18) 0.0001(14) 0.0050(14) -0.0006(14)
C51 0.0114(17) 0.0227(19) 0.0097(17) 0.0013(14) -0.0003(13) 0.0000(15)
C52 0.019(2) 0.0166(19) 0.029(2) 0.0056(15) 0.0059(17) -0.0003(15)
C53 0.022(2) 0.023(2) 0.035(2) -0.0007(16) 0.0141(18) 0.0067(16)
C54 0.023(2) 0.032(2) 0.030(2) 0.0024(17) 0.0156(17) 0.0004(17)
C55 0.021(2) 0.0195(19) 0.030(2) 0.0021(15) 0.0098(17) -0.0025(15)
C56 0.0154(19) 0.0172(19) 0.0165(19) -0.0008(14) 0.0033(15) 0.0016(14)
C57 0.022(2) 0.0169(19) 0.028(2) -0.0017(16) 0.0113(18) -0.0047(15)
C58 0.031(2) 0.022(2) 0.027(2) 0.0033(16) 0.0131(18) 0.0056(17)
C59 0.030(2) 0.0227(19) 0.026(2) 0.0036(16) 0.0108(17) 0.0010(17)
C60 0.027(2) 0.021(2) 0.021(2) -0.0067(15) 0.0024(17) -0.0007(16)
C61 0.023(2) 0.020(2) 0.029(2) -0.0075(15) 0.0084(17) -0.0035(15)
C62 0.027(2) 0.027(2) 0.025(2) 0.0027(16) 0.0117(17) 0.0021(16)
C63 0.029(2) 0.022(2) 0.026(2) 0.0014(15) 0.0130(17) -0.0012(16)
C64 0.0096(17) 0.0219(18) 0.0131(17) 0.0009(14) 0.0026(14) -0.0010(14)
C65 0.0179(19) 0.0175(18) 0.0187(19) 0.0015(14) 0.0058(15) 0.0025(15)
C66 0.0175(19) 0.023(2) 0.0160(18) -0.0051(15) 0.0047(15) -0.0031(15)
C67 0.0175(19) 0.028(2) 0.0105(18) 0.0028(15) -0.0016(15) 0.0042(16)
C68 0.024(2) 0.0174(19) 0.021(2) 0.0046(15) 0.0054(16) 0.0024(15)
C69 0.023(2) 0.0194(19) 0.0168(19) -0.0038(14) 0.0017(16) -0.0026(15)
C70 0.061(3) 0.035(2) 0.018(2) -0.0102(17) -0.006(2) 0.007(2)
C71 0.059(3) 0.031(2) 0.021(2) 0.0060(17) 0.001(2) 0.019(2)

loop_
_atom_type_symbol
_atom_type_description
_atom_type_scat_dispersion_real
_atom_type_scat_dispersion_imag
_atom_type_scat_source
C C 0.0033 0.0016 'International Tables Vol C Tables 4.2.6.8 and 6.1.1.4'
H H 0.0000 0.0000 'International Tables Vol C Tables 4.2.6.8 and 6.1.1.4'
N N 0.0061 0.0033 'International Tables Vol C Tables 4.2.6.8 and 6.1.1.4'
O O 0.0106 0.0060 'International Tables Vol C Tables 4.2.6.8 and 6.1.1.4'
Cl Cl 0.1484 0.1585 'International Tables Vol C Tables 4.2.6.8 and 6.1.1.4'
Zn Zn 0.2839 1.4301 'International Tables Vol C Tables 4.2.6.8 and 6.1.1.4'

loop_
_geom_angle_atom_site_label_1
_geom_angle_atom_site_label_2
_geom_angle_atom_site_label_3
_geom_angle
_geom_angle_site_symmetry_1
_geom_angle_site_symmetry_3
_geom_angle_publ_flag
Cl3 C72 Cl1 111.2(3) . . ?
Cl3 C72 Cl2 109.6(3) . . ?
Cl1 C72 Cl2 109.9(2) . . ?
Cl3 C72 H72 108.7 . . ?
Cl1 C72 H72 108.7 . . ?
Cl2 C72 H72 108.7 . . ?
N1 Zn1 N1 165.66(14) 2_556 . ?
N1 Zn1 N2 89.39(10) 2_556 . ?
N1 Zn1 N2 88.64(10) . . ?
N1 Zn1 N2 88.64(10) 2_556 2_556 ?
N1 Zn1 N2 89.39(10) . 2_556 ?
N2 Zn1 N2 164.14(14) . 2_556 ?
N1 Zn1 O4 97.17(7) 2_556 . ?
N1 Zn1 O4 97.17(7) . . ?
N2 Zn1 O4 97.93(7) . . ?
N2 Zn1 O4 97.93(7) 2_556 . ?
C20 O2 C19 116.2(3) . . ?
C22 O3 C21 111.5(3) . . ?
Zn1 O4 H4 130.0 . . ?
C26 O5 C30 117.8(3) . . ?
C28 O6 C31 117.1(3) . . ?
C4 N1 C1 106.7(3) . . ?
C4 N1 Zn1 127.6(2) . . ?
C1 N1 Zn1 124.9(2) . . ?
C9 N2 C6 107.1(3) . 2_556 ?
C9 N2 Zn1 125.4(2) . . ?
C6 N2 Zn1 126.6(2) 2_556 . ?
C17 N3 C16 118.7(3) . . ?
C17 N3 H3 120.7 . . ?
C16 N3 H3 120.7 . . ?
C17 N4 C18 123.2(3) . . ?
C17 N4 C23 116.6(3) . 2_556 ?
C18 N4 C23 118.8(3) . 2_556 ?
N1 C1 C10 125.3(3) . . ?
N1 C1 C2 109.0(3) . . ?
C10 C1 C2 125.6(3) . . ?
C3 C2 C1 107.5(3) . . ?
C3 C2 H2 126.3 . . ?
C1 C2 H2 126.3 . . ?
C2 C3 C4 107.1(3) . . ?
C2 C3 H3A 126.5 . . ?
C4 C3 H3A 126.5 . . ?
N1 C4 C5 125.3(3) . . ?
N1 C4 C3 109.8(3) . . ?
C5 C4 C3 124.8(3) . . ?
C4 C5 C6 125.3(3) . . ?
C4 C5 C24 117.7(3) . . ?
C6 C5 C24 116.8(3) . . ?
N2 C6 C5 125.4(3) 2_556 . ?
N2 C6 C7 109.0(3) 2_556 . ?
C5 C6 C7 125.4(3) . . ?
C8 C7 C6 107.3(3) . . ?
C8 C7 H7 126.4 . . ?
C6 C7 H7 126.4 . . ?
C7 C8 C9 107.3(3) . 2_556 ?
C7 C8 H8 126.3 . . ?
C9 C8 H8 126.3 2_556 . ?
N2 C9 C10 124.5(3) . . ?
N2 C9 C8 109.3(3) . 2_556 ?
C10 C9 C8 126.2(3) . 2_556 ?
C9 C10 C1 125.6(3) . . ?
C9 C10 C11 119.3(3) . . ?
C1 C10 C11 114.9(3) . . ?
C12 C11 C16 117.6(3) . . ?
C12 C11 C10 121.3(3) . . ?
C16 C11 C10 120.8(3) . . ?
C13 C12 C11 121.1(3) . . ?
C13 C12 H12 119.4 . . ?
C11 C12 H12 119.4 . . ?
C14 C13 C12 120.0(3) . . ?
C14 C13 H13 120.0 . . ?
C12 C13 H13 120.0 . . ?
C13 C14 C15 119.9(3) . . ?
C13 C14 H14 120.0 . . ?
C15 C14 H14 120.0 . . ?
C14 C15 C16 120.4(3) . . ?
C14 C15 H15 119.8 . . ?
C16 C15 H15 119.8 . . ?
C15 C16 C11 120.7(3) . . ?
C15 C16 N3 119.4(3) . . ?
C11 C16 N3 119.8(3) . . ?
O1 C17 N4 122.4(3) . . ?
O1 C17 N3 123.0(3) . . ?
N4 C17 N3 114.6(3) . . ?
N4 C18 C19 114.7(3) . . ?
N4 C18 H18A 108.6 . . ?
C19 C18 H18A 108.6 . . ?
N4 C18 H18B 108.6 . . ?
C19 C18 H18B 108.6 . . ?
H18A C18 H18B 107.6 . . ?
O2 C19 C18 110.7(3) . . ?
O2 C19 H19A 109.5 . . ?
C18 C19 H19A 109.5 . . ?
O2 C19 H19B 109.5 . . ?
C18 C19 H19B 109.5 . . ?
H19A C19 H19B 108.1 . . ?
O2 C20 C21 112.7(3) . . ?
O2 C20 H20A 109.1 . . ?
C21 C20 H20A 109.1 . . ?
O2 C20 H20B 109.1 . . ?
C21 C20 H20B 109.1 . . ?
H20A C20 H20B 107.8 . . ?
O3 C21 C20 110.6(3) . . ?
O3 C21 H21A 109.5 . . ?
C20 C21 H21A 109.5 . . ?
O3 C21 H21B 109.5 . . ?
C20 C21 H21B 109.5 . . ?
H21A C21 H21B 108.1 . . ?
O3 C22 C23 110.4(3) . . ?
O3 C22 H22A 109.6 . . ?
C23 C22 H22A 109.6 . . ?
O3 C22 H22B 109.6 . . ?
C23 C22 H22B 109.6 . . ?
H22A C22 H22B 108.1 . . ?
N4 C23 C22 113.0(3) 2_556 . ?
N4 C23 H23A 109.0 2_556 . ?
C22 C23 H23A 109.0 . . ?
N4 C23 H23B 109.0 2_556 . ?
C22 C23 H23B 109.0 . . ?
H23A C23 H23B 107.8 . . ?
C25 C24 C29 120.2(3) . . ?
C25 C24 C5 119.9(3) . . ?
C29 C24 C5 119.9(3) . . ?
C24 C25 C26 119.8(3) . . ?
C24 C25 H25 120.1 . . ?
C26 C25 H25 120.1 . . ?
C27 C26 O5 124.8(3) . . ?
C27 C26 C25 120.1(3) . . ?
O5 C26 C25 115.1(3) . . ?
C26 C27 C28 119.9(3) . . ?
C26 C27 H27 120.1 . . ?
C28 C27 H27 120.1 . . ?
O6 C28 C27 115.5(3) . . ?
O6 C28 C29 123.5(3) . . ?
C27 C28 C29 121.0(3) . . ?
C28 C29 C24 119.0(3) . . ?
C28 C29 H29 120.5 . . ?
C24 C29 H29 120.5 . . ?
O5 C30 H30A 109.5 . . ?
O5 C30 H30B 109.5 . . ?
H30A C30 H30B 109.5 . . ?
O5 C30 H30C 109.5 . . ?
H30A C30 H30C 109.5 . . ?
H30B C30 H30C 109.5 . . ?
O6 C31 H31A 109.5 . . ?
O6 C31 H31B 109.5 . . ?
H31A C31 H31B 109.5 . . ?
O6 C31 H31C 109.5 . . ?
H31A C31 H31C 109.5 . . ?
H31B C31 H31C 109.5 . . ?
N42 Zn2 N42 158.95(14) . 2_657 ?
N42 Zn2 N41 89.54(9) . . ?
N42 Zn2 N41 87.90(10) 2_657 . ?
N42 Zn2 N41 87.90(9) . 2_657 ?
N42 Zn2 N41 89.54(9) 2_657 2_657 ?
N41 Zn2 N41 165.97(14) . 2_657 ?
N42 Zn2 O44 100.53(7) . . ?
N42 Zn2 O44 100.53(7) 2_657 . ?
N41 Zn2 O44 97.01(7) . . ?
N41 Zn2 O44 97.01(7) 2_657 . ?
C59 O42 C60 113.7(2) . . ?
C62 O43 C61 110.7(2) . . ?
Zn2 O44 H44 122.2 . . ?
C66 O45 C70 117.7(2) . . ?
C68 O46 C71 117.8(3) . . ?
C44 N41 C41 106.9(3) . . ?
C44 N41 Zn2 124.4(2) . . ?
C41 N41 Zn2 128.2(2) . . ?
C46 N42 C49 106.4(2) . 2_657 ?
C46 N42 Zn2 125.1(2) . . ?
C49 N42 Zn2 127.5(2) 2_657 . ?
C57 N43 C56 122.2(3) . . ?
C57 N43 H43 118.9 . . ?
C56 N43 H43 118.9 . . ?
C57 N44 C58 116.5(3) . . ?
C57 N44 C63 123.6(3) . 2_657 ?
C58 N44 C63 119.8(3) . 2_657 ?
N41 C41 C50 124.9(3) . . ?
N41 C41 C42 109.6(3) . . ?
C50 C41 C42 125.4(3) . . ?
C43 C42 C41 107.8(3) . . ?
C43 C42 H42 126.1 . . ?
C41 C42 H42 126.1 . . ?
C42 C43 C44 106.6(3) . . ?
C42 C43 H43A 126.7 . . ?
C44 C43 H43A 126.7 . . ?
N41 C44 C45 126.0(3) . . ?
N41 C44 C43 109.2(3) . . ?
C45 C44 C43 124.7(3) . . ?
C44 C45 C46 125.6(3) . . ?
C44 C45 C64 116.9(3) . . ?
C46 C45 C64 117.5(3) . . ?
N42 C46 C45 125.2(3) . . ?
N42 C46 C47 109.9(3) . 2_657 ?
C45 C46 C47 124.9(3) . 2_657 ?
C48 C47 C46 107.0(3) . 2_657 ?
C48 C47 H47 126.5 . . ?
C46 C47 H47 126.5 2_657 . ?
C47 C48 C49 107.6(3) . . ?
C47 C48 H48 126.2 . . ?
C49 C48 H48 126.2 . . ?
N42 C49 C50 125.5(3) 2_657 . ?
N42 C49 C48 109.0(3) 2_657 . ?
C50 C49 C48 125.2(3) . . ?
C41 C50 C49 125.1(3) . . ?
C41 C50 C51 119.2(3) . . ?
C49 C50 C51 115.6(3) . . ?
C56 C51 C52 117.7(3) . . ?
C56 C51 C50 121.6(3) . . ?
C52 C51 C50 120.2(3) . . ?
C53 C52 C51 121.2(3) . . ?
C53 C52 H52 119.4 . . ?
C51 C52 H52 119.4 . . ?
C54 C53 C52 120.0(3) . . ?
C54 C53 H53 120.0 . . ?
C52 C53 H53 120.0 . . ?
C55 C54 C53 119.7(3) . . ?
C55 C54 H54 120.2 . . ?
C53 C54 H54 120.2 . . ?
C54 C55 C56 120.4(3) . . ?
C54 C55 H55 119.8 . . ?
C56 C55 H55 119.8 . . ?
C55 C56 C51 120.8(3) . . ?
C55 C56 N43 120.3(3) . . ?
C51 C56 N43 118.9(3) . . ?
O41 C57 N44 122.3(3) . . ?
O41 C57 N43 121.6(3) . . ?
N44 C57 N43 116.1(3) . . ?
N44 C58 C59 113.5(3) . . ?
N44 C58 H58A 108.9 . . ?
C59 C58 H58A 108.9 . . ?
N44 C58 H58B 108.9 . . ?
C59 C58 H58B 108.9 . . ?
H58A C58 H58B 107.7 . . ?
O42 C59 C58 107.8(3) . . ?
O42 C59 H59A 110.1 . . ?
C58 C59 H59A 110.1 . . ?
O42 C59 H59B 110.1 . . ?
C58 C59 H59B 110.1 . . ?
H59A C59 H59B 108.5 . . ?
O42 C60 C61 107.2(3) . . ?
O42 C60 H60A 110.3 . . ?
C61 C60 H60A 110.3 . . ?
O42 C60 H60B 110.3 . . ?
C61 C60 H60B 110.3 . . ?
H60A C60 H60B 108.5 . . ?
O43 C61 C60 109.6(3) . . ?
O43 C61 H61A 109.8 . . ?
C60 C61 H61A 109.8 . . ?
O43 C61 H61B 109.8 . . ?
C60 C61 H61B 109.8 . . ?
H61A C61 H61B 108.2 . . ?
O43 C62 C63 108.2(3) . . ?
O43 C62 H62A 110.1 . . ?
C63 C62 H62A 110.1 . . ?
O43 C62 H62B 110.1 . . ?
C63 C62 H62B 110.1 . . ?
H62A C62 H62B 108.4 . . ?
N44 C63 C62 114.7(3) 2_657 . ?
N44 C63 H63A 108.6 2_657 . ?
C62 C63 H63A 108.6 . . ?
N44 C63 H63B 108.6 2_657 . ?
C62 C63 H63B 108.6 . . ?
H63A C63 H63B 107.6 . . ?
C65 C64 C69 119.8(3) . . ?
C65 C64 C45 121.8(3) . . ?
C69 C64 C45 118.3(3) . . ?
C64 C65 C66 119.5(3) . . ?
C64 C65 H65 120.3 . . ?
C66 C65 H65 120.3 . . ?
O45 C66 C67 123.8(3) . . ?
O45 C66 C65 114.2(3) . . ?
C67 C66 C65 122.0(3) . . ?
C66 C67 C68 117.7(3) . . ?
C66 C67 H67 121.2 . . ?
C68 C67 H67 121.2 . . ?
O46 C68 C69 114.8(3) . . ?
O46 C68 C67 124.0(3) . . ?
C69 C68 C67 121.1(3) . . ?
C68 C69 C64 119.9(3) . . ?
C68 C69 H69 120.0 . . ?
C64 C69 H69 120.0 . . ?
O45 C70 H70A 109.5 . . ?
O45 C70 H70B 109.5 . . ?
H70A C70 H70B 109.5 . . ?
O45 C70 H70C 109.5 . . ?
H70A C70 H70C 109.5 . . ?
H70B C70 H70C 109.5 . . ?
O46 C71 H71A 109.5 . . ?
O46 C71 H71B 109.5 . . ?
H71A C71 H71B 109.5 . . ?
O46 C71 H71C 109.5 . . ?
H71A C71 H71C 109.5 . . ?
H71B C71 H71C 109.5 . . ?

loop_
_geom_bond_atom_site_label_1
_geom_bond_atom_site_label_2
_geom_bond_distance
_geom_bond_site_symmetry_2
_geom_bond_publ_flag
C72 Cl3 1.731(4) . ?
C72 Cl1 1.769(5) . ?
C72 Cl2 1.788(5) . ?
C72 H72 0.9800 . ?
Zn1 N1 2.045(2) 2_556 ?
Zn1 N1 2.045(2) . ?
Zn1 N2 2.063(3) . ?
Zn1 N2 2.063(3) 2_556 ?
Zn1 O4 2.065(3) . ?
O1 C17 1.224(4) . ?
O2 C20 1.432(4) . ?
O2 C19 1.444(4) . ?
O3 C22 1.419(4) . ?
O3 C21 1.424(4) . ?
O4 H4 0.8814 . ?
O5 C26 1.372(4) . ?
O5 C30 1.438(4) . ?
O6 C28 1.367(4) . ?
O6 C31 1.417(4) . ?
N1 C4 1.371(4) . ?
N1 C1 1.374(4) . ?
N2 C9 1.374(4) . ?
N2 C6 1.378(4) 2_556 ?
N3 C17 1.383(4) . ?
N3 C16 1.433(4) . ?
N3 H3 0.8600 . ?
N4 C17 1.377(4) . ?
N4 C18 1.460(4) . ?
N4 C23 1.464(4) 2_556 ?
C1 C10 1.410(4) . ?
C1 C2 1.442(4) . ?
C2 C3 1.348(4) . ?
C2 H2 0.9300 . ?
C3 C4 1.433(4) . ?
C3 H3A 0.9300 . ?
C4 C5 1.404(4) . ?
C5 C6 1.410(4) . ?
C5 C24 1.492(4) . ?
C6 N2 1.378(4) 2_556 ?
C6 C7 1.447(4) . ?
C7 C8 1.354(4) . ?
C7 H7 0.9300 . ?
C8 C9 1.442(4) 2_556 ?
C8 H8 0.9300 . ?
C9 C10 1.396(4) . ?
C9 C8 1.442(4) 2_556 ?
C10 C11 1.499(4) . ?
C11 C12 1.397(4) . ?
C11 C16 1.400(4) . ?
C12 C13 1.382(4) . ?
C12 H12 0.9300 . ?
C13 C14 1.378(4) . ?
C13 H13 0.9300 . ?
C14 C15 1.376(4) . ?
C14 H14 0.9300 . ?
C15 C16 1.381(4) . ?
C15 H15 0.9300 . ?
C18 C19 1.511(5) . ?
C18 H18A 0.9700 . ?
C18 H18B 0.9700 . ?
C19 H19A 0.9700 . ?
C19 H19B 0.9700 . ?
C20 C21 1.486(5) . ?
C20 H20A 0.9700 . ?
C20 H20B 0.9700 . ?
C21 H21A 0.9700 . ?
C21 H21B 0.9700 . ?
C22 C23 1.520(5) . ?
C22 H22A 0.9700 . ?
C22 H22B 0.9700 . ?
C23 N4 1.464(4) 2_556 ?
C23 H23A 0.9700 . ?
C23 H23B 0.9700 . ?
C24 C25 1.381(4) . ?
C24 C29 1.396(4) . ?
C25 C26 1.401(4) . ?
C25 H25 0.9300 . ?
C26 C27 1.372(4) . ?
C27 C28 1.381(4) . ?
C27 H27 0.9300 . ?
C28 C29 1.388(4) . ?
C29 H29 0.9300 . ?
C30 H30A 0.9600 . ?
C30 H30B 0.9600 . ?
C30 H30C 0.9600 . ?
C31 H31A 0.9600 . ?
C31 H31B 0.9600 . ?
C31 H31C 0.9600 . ?
Zn2 N42 2.054(2) . ?
Zn2 N42 2.054(2) 2_657 ?
Zn2 N41 2.063(2) . ?
Zn2 N41 2.063(2) 2_657 ?
Zn2 O44 2.143(3) . ?
O41 C57 1.222(4) . ?
O42 C59 1.423(4) . ?
O42 C60 1.428(4) . ?
O43 C62 1.421(4) . ?
O43 C61 1.428(4) . ?
O44 H44 0.9087 . ?
O45 C66 1.383(4) . ?
O45 C70 1.425(4) . ?
O46 C68 1.370(4) . ?
O46 C71 1.433(4) . ?
N41 C44 1.370(4) . ?
N41 C41 1.370(4) . ?
N42 C46 1.375(4) . ?
N42 C49 1.389(4) 2_657 ?
N43 C57 1.387(4) . ?
N43 C56 1.426(4) . ?
N43 H43 0.8600 . ?
N44 C57 1.361(4) . ?
N44 C58 1.463(4) . ?
N44 C63 1.468(4) 2_657 ?
C41 C50 1.400(4) . ?
C41 C42 1.428(4) . ?
C42 C43 1.351(4) . ?
C42 H42 0.9300 . ?
C43 C44 1.451(4) . ?
C43 H43A 0.9300 . ?
C44 C45 1.402(4) . ?
C45 C46 1.403(4) . ?
C45 C64 1.504(4) . ?
C46 C47 1.440(4) 2_657 ?
C47 C48 1.356(4) . ?
C47 C46 1.440(4) 2_657 ?
C47 H47 0.9300 . ?
C48 C49 1.441(4) . ?
C48 H48 0.9300 . ?
C49 N42 1.389(4) 2_657 ?
C49 C50 1.399(4) . ?
C50 C51 1.518(4) . ?
C51 C56 1.392(4) . ?
C51 C52 1.394(4) . ?
C52 C53 1.380(4) . ?
C52 H52 0.9300 . ?
C53 C54 1.378(4) . ?
C53 H53 0.9300 . ?
C54 C55 1.376(4) . ?
C54 H54 0.9300 . ?
C55 C56 1.382(4) . ?
C55 H55 0.9300 . ?
C58 C59 1.499(5) . ?
C58 H58A 0.9700 . ?
C58 H58B 0.9700 . ?
C59 H59A 0.9700 . ?
C59 H59B 0.9700 . ?
C60 C61 1.483(4) . ?
C60 H60A 0.9700 . ?
C60 H60B 0.9700 . ?
C61 H61A 0.9700 . ?
C61 H61B 0.9700 . ?
C62 C63 1.520(4) . ?
C62 H62A 0.9700 . ?
C62 H62B 0.9700 . ?
C63 N44 1.468(4) 2_657 ?
C63 H63A 0.9700 . ?
C63 H63B 0.9700 . ?
C64 C65 1.384(4) . ?
C64 C69 1.391(4) . ?
C65 C66 1.386(4) . ?
C65 H65 0.9300 . ?
C66 C67 1.385(4) . ?
C67 C68 1.399(4) . ?
C67 H67 0.9300 . ?
C68 C69 1.383(4) . ?
C69 H69 0.9300 . ?
C70 H70A 0.9600 . ?
C70 H70B 0.9600 . ?
C70 H70C 0.9600 . ?
C71 H71A 0.9600 . ?
C71 H71B 0.9600 . ?
C71 H71C 0.9600 . ?

loop_
_geom_torsion_atom_site_label_1
_geom_torsion_atom_site_label_2
_geom_torsion_atom_site_label_3
_geom_torsion_atom_site_label_4
_geom_torsion
_geom_torsion_site_symmetry_1
_geom_torsion_site_symmetry_2
_geom_torsion_site_symmetry_3
_geom_torsion_site_symmetry_4
_geom_torsion_publ_flag
N1 Zn1 N1 C4 86.6(2) 2_556 . . . ?
N2 Zn1 N1 C4 168.8(2) . . . . ?
N2 Zn1 N1 C4 4.5(2) 2_556 . . . ?
O4 Zn1 N1 C4 -93.4(2) . . . . ?
N1 Zn1 N1 C1 -105.4(2) 2_556 . . . ?
N2 Zn1 N1 C1 -23.3(2) . . . . ?
N2 Zn1 N1 C1 172.5(2) 2_556 . . . ?
O4 Zn1 N1 C1 74.6(2) . . . . ?
N1 Zn1 N2 C9 -171.6(2) 2_556 . . . ?
N1 Zn1 N2 C9 22.6(2) . . . . ?
N2 Zn1 N2 C9 105.6(2) 2_556 . . . ?
O4 Zn1 N2 C9 -74.4(2) . . . . ?
N1 Zn1 N2 C6 -3.9(2) 2_556 . . 2_556 ?
N1 Zn1 N2 C6 -169.7(2) . . . 2_556 ?
N2 Zn1 N2 C6 -86.8(2) 2_556 . . 2_556 ?
O4 Zn1 N2 C6 93.2(2) . . . 2_556 ?
C4 N1 C1 C10 -175.8(3) . . . . ?
Zn1 N1 C1 C10 14.1(4) . . . . ?
C4 N1 C1 C2 -0.5(3) . . . . ?
Zn1 N1 C1 C2 -170.6(2) . . . . ?
N1 C1 C2 C3 -0.4(4) . . . . ?
C10 C1 C2 C3 174.8(3) . . . . ?
C1 C2 C3 C4 1.2(3) . . . . ?
C1 N1 C4 C5 -175.5(3) . . . . ?
Zn1 N1 C4 C5 -5.8(4) . . . . ?
C1 N1 C4 C3 1.3(3) . . . . ?
Zn1 N1 C4 C3 171.0(2) . . . . ?
C2 C3 C4 N1 -1.6(3) . . . . ?
C2 C3 C4 C5 175.3(3) . . . . ?
N1 C4 C5 C6 5.1(5) . . . . ?
C3 C4 C5 C6 -171.3(3) . . . . ?
N1 C4 C5 C24 -178.8(3) . . . . ?
C3 C4 C5 C24 4.9(5) . . . . ?
C4 C5 C6 N2 -4.5(5) . . . 2_556 ?
C24 C5 C6 N2 179.3(3) . . . 2_556 ?
C4 C5 C6 C7 169.6(3) . . . . ?
C24 C5 C6 C7 -6.6(5) . . . . ?
N2 C6 C7 C8 1.8(4) 2_556 . . . ?
C5 C6 C7 C8 -173.1(3) . . . . ?
C6 C7 C8 C9 -2.0(4) . . . 2_556 ?
C6 N2 C9 C10 178.0(3) 2_556 . . . ?
Zn1 N2 C9 C10 -12.3(4) . . . . ?
C6 N2 C9 C8 -0.5(3) 2_556 . . 2_556 ?
Zn1 N2 C9 C8 169.2(2) . . . 2_556 ?
N2 C9 C10 C1 -7.3(5) . . . . ?
C8 C9 C10 C1 171.0(3) 2_556 . . . ?
N2 C9 C10 C11 176.8(3) . . . . ?
C8 C9 C10 C11 -5.0(5) 2_556 . . . ?
N1 C1 C10 C9 6.4(5) . . . . ?
C2 C1 C10 C9 -168.1(3) . . . . ?
N1 C1 C10 C11 -177.5(3) . . . . ?
C2 C1 C10 C11 8.0(4) . . . . ?
C9 C10 C11 C12 80.9(4) . . . . ?
C1 C10 C11 C12 -95.5(3) . . . . ?
C9 C10 C11 C16 -105.1(3) . . . . ?
C1 C10 C11 C16 78.5(4) . . . . ?
C16 C11 C12 C13 -4.3(5) . . . . ?
C10 C11 C12 C13 169.9(3) . . . . ?
C11 C12 C13 C14 2.1(5) . . . . ?
C12 C13 C14 C15 1.5(5) . . . . ?
C13 C14 C15 C16 -2.9(5) . . . . ?
C14 C15 C16 C11 0.6(5) . . . . ?
C14 C15 C16 N3 -178.3(3) . . . . ?
C12 C11 C16 C15 2.9(5) . . . . ?
C10 C11 C16 C15 -171.3(3) . . . . ?
C12 C11 C16 N3 -178.2(3) . . . . ?
C10 C11 C16 N3 7.6(4) . . . . ?
C17 N3 C16 C15 72.9(4) . . . . ?
C17 N3 C16 C11 -105.9(3) . . . . ?
C18 N4 C17 O1 -155.6(3) . . . . ?
C23 N4 C17 O1 10.7(5) 2_556 . . . ?
C18 N4 C17 N3 25.0(4) . . . . ?
C23 N4 C17 N3 -168.7(3) 2_556 . . . ?
C16 N3 C17 O1 0.2(5) . . . . ?
C16 N3 C17 N4 179.6(3) . . . . ?
C17 N4 C18 C19 -102.3(4) . . . . ?
C23 N4 C18 C19 91.7(4) 2_556 . . . ?
C20 O2 C19 C18 117.8(3) . . . . ?
N4 C18 C19 O2 68.4(4) . . . . ?
C19 O2 C20 C21 104.1(3) . . . . ?
C22 O3 C21 C20 -172.3(3) . . . . ?
O2 C20 C21 O3 -65.9(4) . . . . ?
C21 O3 C22 C23 -174.9(3) . . . . ?
O3 C22 C23 N4 78.4(4) . . . 2_556 ?
C4 C5 C24 C25 106.8(4) . . . . ?
C6 C5 C24 C25 -76.7(4) . . . . ?
C4 C5 C24 C29 -72.6(4) . . . . ?
C6 C5 C24 C29 103.9(4) . . . . ?
C29 C24 C25 C26 -1.4(5) . . . . ?
C5 C24 C25 C26 179.2(3) . . . . ?
C30 O5 C26 C27 -4.0(5) . . . . ?
C30 O5 C26 C25 178.1(3) . . . . ?
C24 C25 C26 C27 0.7(5) . . . . ?
C24 C25 C26 O5 178.7(3) . . . . ?
O5 C26 C27 C28 -176.7(3) . . . . ?
C25 C26 C27 C28 1.1(5) . . . . ?
C31 O6 C28 C27 -165.0(3) . . . . ?
C31 O6 C28 C29 15.2(5) . . . . ?
C26 C27 C28 O6 178.0(3) . . . . ?
C26 C27 C28 C29 -2.2(5) . . . . ?
O6 C28 C29 C24 -178.7(3) . . . . ?
C27 C28 C29 C24 1.5(5) . . . . ?
C25 C24 C29 C28 0.4(5) . . . . ?
C5 C24 C29 C28 179.7(3) . . . . ?
N42 Zn2 N41 C44 -19.9(2) . . . . ?
N42 Zn2 N41 C44 -179.0(2) 2_657 . . . ?
N41 Zn2 N41 C44 -99.3(2) 2_657 . . . ?
O44 Zn2 N41 C44 80.7(2) . . . . ?
N42 Zn2 N41 C41 169.4(2) . . . . ?
N42 Zn2 N41 C41 10.3(2) 2_657 . . . ?
N41 Zn2 N41 C41 90.0(2) 2_657 . . . ?
O44 Zn2 N41 C41 -90.0(2) . . . . ?
N42 Zn2 N42 C46 102.4(2) 2_657 . . . ?
N41 Zn2 N42 C46 19.4(2) . . . . ?
N41 Zn2 N42 C46 -174.4(2) 2_657 . . . ?
O44 Zn2 N42 C46 -77.6(2) . . . . ?
N42 Zn2 N42 C49 -90.6(2) 2_657 . . 2_657 ?
N41 Zn2 N42 C49 -173.6(2) . . . 2_657 ?
N41 Zn2 N42 C49 -7.4(2) 2_657 . . 2_657 ?
O44 Zn2 N42 C49 89.4(2) . . . 2_657 ?
C44 N41 C41 C50 178.5(3) . . . . ?
Zn2 N41 C41 C50 -9.5(4) . . . . ?
C44 N41 C41 C42 0.1(3) . . . . ?
Zn2 N41 C41 C42 172.1(2) . . . . ?
N41 C41 C42 C43 -0.5(3) . . . . ?
C50 C41 C42 C43 -178.9(3) . . . . ?
C41 C42 C43 C44 0.7(3) . . . . ?
C41 N41 C44 C45 -175.4(3) . . . . ?
Zn2 N41 C44 C45 12.2(4) . . . . ?
C41 N41 C44 C43 0.3(3) . . . . ?
Zn2 N41 C44 C43 -172.04(19) . . . . ?
C42 C43 C44 N41 -0.6(3) . . . . ?
C42 C43 C44 C45 175.2(3) . . . . ?
N41 C44 C45 C46 4.7(5) . . . . ?
C43 C44 C45 C46 -170.4(3) . . . . ?
N41 C44 C45 C64 -174.2(3) . . . . ?
C43 C44 C45 C64 10.7(4) . . . . ?
C49 N42 C46 C45 179.7(3) 2_657 . . . ?
Zn2 N42 C46 C45 -11.0(4) . . . . ?
C49 N42 C46 C47 0.2(3) 2_657 . . 2_657 ?
Zn2 N42 C46 C47 169.5(2) . . . 2_657 ?
C44 C45 C46 N42 -5.5(5) . . . . ?
C64 C45 C46 N42 173.5(3) . . . . ?
C44 C45 C46 C47 174.0(3) . . . 2_657 ?
C64 C45 C46 C47 -7.1(4) . . . 2_657 ?
C46 C47 C48 C49 -2.1(3) 2_657 . . . ?
C47 C48 C49 N42 2.3(4) . . . 2_657 ?
C47 C48 C49 C50 -171.6(3) . . . . ?
N41 C41 C50 C49 1.7(5) . . . . ?
C42 C41 C50 C49 179.9(3) . . . . ?
N41 C41 C50 C51 178.4(3) . . . . ?
C42 C41 C50 C51 -3.4(5) . . . . ?
N42 C49 C50 C41 1.4(5) 2_657 . . . ?
C48 C49 C50 C41 174.3(3) . . . . ?
N42 C49 C50 C51 -175.3(3) 2_657 . . . ?
C48 C49 C50 C51 -2.4(4) . . . . ?
C41 C50 C51 C56 98.8(4) . . . . ?
C49 C50 C51 C56 -84.3(4) . . . . ?
C41 C50 C51 C52 -89.0(4) . . . . ?
C49 C50 C51 C52 88.0(4) . . . . ?
C56 C51 C52 C53 4.4(5) . . . . ?
C50 C51 C52 C53 -168.1(3) . . . . ?
C51 C52 C53 C54 -1.0(5) . . . . ?
C52 C53 C54 C55 -2.5(5) . . . . ?
C53 C54 C55 C56 2.4(5) . . . . ?
C54 C55 C56 C51 1.1(5) . . . . ?
C54 C55 C56 N43 -178.6(3) . . . . ?
C52 C51 C56 C55 -4.4(4) . . . . ?
C50 C51 C56 C55 168.0(3) . . . . ?
C52 C51 C56 N43 175.3(3) . . . . ?
C50 C51 C56 N43 -12.3(4) . . . . ?
C57 N43 C56 C55 -63.0(4) . . . . ?
C57 N43 C56 C51 117.3(3) . . . . ?
C58 N44 C57 O41 -8.1(5) . . . . ?
C63 N44 C57 O41 173.7(3) 2_657 . . . ?
C58 N44 C57 N43 172.9(3) . . . . ?
C63 N44 C57 N43 -5.3(4) 2_657 . . . ?
C56 N43 C57 O41 12.7(5) . . . . ?
C56 N43 C57 N44 -168.3(3) . . . . ?
C57 N44 C58 C59 -72.2(4) . . . . ?
C63 N44 C58 C59 106.1(3) 2_657 . . . ?
C60 O42 C59 C58 172.5(3) . . . . ?
N44 C58 C59 O42 -61.7(3) . . . . ?
C59 O42 C60 C61 -168.4(3) . . . . ?
C62 O43 C61 C60 166.2(3) . . . . ?
O42 C60 C61 O43 -59.6(3) . . . . ?
C61 O43 C62 C63 159.8(3) . . . . ?
O43 C62 C63 N44 160.7(3) . . . 2_657 ?
C44 C45 C64 C65 -106.2(3) . . . . ?
C46 C45 C64 C65 74.8(4) . . . . ?
C44 C45 C64 C69 73.8(4) . . . . ?
C46 C45 C64 C69 -105.3(3) . . . . ?
C69 C64 C65 C66 0.1(5) . . . . ?
C45 C64 C65 C66 -180.0(3) . . . . ?
C70 O45 C66 C67 3.4(5) . . . . ?
C70 O45 C66 C65 -176.9(3) . . . . ?
C64 C65 C66 O45 -178.6(3) . . . . ?
C64 C65 C66 C67 1.1(5) . . . . ?
O45 C66 C67 C68 178.4(3) . . . . ?
C65 C66 C67 C68 -1.3(5) . . . . ?
C71 O46 C68 C69 -176.7(3) . . . . ?
C71 O46 C68 C67 3.7(5) . . . . ?
C66 C67 C68 O46 179.9(3) . . . . ?
C66 C67 C68 C69 0.4(5) . . . . ?
O46 C68 C69 C64 -178.8(3) . . . . ?
C67 C68 C69 C64 0.7(5) . . . . ?
C65 C64 C69 C68 -1.0(5) . . . . ?
C45 C64 C69 C68 179.1(3) . . . . ?
